data_1513780
loop_
_publ_author_name
'McLeod, Michael C.'
'Singh, Gurpreet'
'Plampin, 3rd, James N'
'Rane, Digamber'
'Wang, Jenna L.'
'Day, Victor W.'
'Aub\'e, Jeffrey'

_publ_section_title
;
 Probing chemical space with alkaloid-inspired libraries.
;
_journal_issue 2
_journal_name_full 'Nature chemistry'
_journal_page_first 133
_journal_page_last 140
_journal_paper_doi 10.1038/nchem.1844
_journal_volume 6
_journal_year 2014
_chemical_formula_sum 'C22 H31 Br N2 O2'
_chemical_formula_weight 435.40
_chemical_name_systematic
; 
 ? 
;
_space_group_IT_number 14
_symmetry_cell_setting monoclinic
_symmetry_space_group_name_Hall '-P 2ybc'
_symmetry_space_group_name_H-M 'P 1 21/c 1'
_atom_sites_solution_hydrogens difmap
_atom_sites_solution_primary direct
_atom_sites_solution_secondary difmap
_audit_creation_method SHELXTL
_cell_angle_alpha 90.00
_cell_angle_beta 91.0620(10)
_cell_angle_gamma 90.00
_cell_formula_units_Z 4
_cell_length_a 12.5683(4)
_cell_length_b 17.2000(6)
_cell_length_c 9.5705(3)
_cell_measurement_reflns_used 9836
_cell_measurement_temperature 100(2)
_cell_measurement_theta_max 68.94
_cell_measurement_theta_min 3.52
_cell_volume 2068.55(12)
_computing_cell_refinement 'Bruker SAINT'
_computing_data_collection 'Bruker APEX2'
_computing_data_reduction 'Bruker SAINT'
_computing_molecular_graphics 'Bruker SHELXTL'
_computing_publication_material 'Bruker SHELXTL'
_computing_structure_refinement 'Bruker SHELXTL'
_computing_structure_solution 'Bruker SHELXTL'
_diffrn_ambient_temperature 100(2)
_diffrn_measured_fraction_theta_full 0.996
_diffrn_measured_fraction_theta_max 0.978
_diffrn_measurement_device_type 'Bruker APEX-II CCD'
_diffrn_measurement_method '\f and \w scans'
_diffrn_radiation_monochromator 'Helios multilayer optics'
_diffrn_radiation_source 'Bruker MicroStar microfocus rotating anode'
_diffrn_radiation_type CuK\a
_diffrn_radiation_wavelength 1.54178
_diffrn_reflns_av_R_equivalents 0.0212
_diffrn_reflns_av_sigmaI/netI 0.0148
_diffrn_reflns_limit_h_max 15
_diffrn_reflns_limit_h_min -15
_diffrn_reflns_limit_k_max 20
_diffrn_reflns_limit_k_min -14
_diffrn_reflns_limit_l_max 10
_diffrn_reflns_limit_l_min -11
_diffrn_reflns_number 22290
_diffrn_reflns_theta_full 66.00
_diffrn_reflns_theta_max 69.34
_diffrn_reflns_theta_min 4.36
_diffrn_standards_decay_% 0.00
_diffrn_standards_number 0
_exptl_absorpt_coefficient_mu 2.853
_exptl_absorpt_correction_T_max 1.000
_exptl_absorpt_correction_T_min 0.872
_exptl_absorpt_correction_type multi-scan
_exptl_crystal_colour colourless
_exptl_crystal_density_diffrn 1.398
_exptl_crystal_density_method 'not measured'
_exptl_crystal_description 'Irregular chunk'
_exptl_crystal_F_000 912
_exptl_crystal_size_max 0.13
_exptl_crystal_size_mid 0.12
_exptl_crystal_size_min 0.05
_refine_diff_density_max 0.322
_refine_diff_density_min -0.201
_refine_diff_density_rms 0.046
_refine_ls_extinction_method none
_refine_ls_goodness_of_fit_ref 1.073
_refine_ls_hydrogen_treatment mixed
_refine_ls_matrix_type full
_refine_ls_number_parameters 249
_refine_ls_number_reflns 3785
_refine_ls_number_restraints 0
_refine_ls_restrained_S_all 1.073
_refine_ls_R_factor_all 0.0239
_refine_ls_R_factor_gt 0.0234
_refine_ls_shift/su_max 0.001
_refine_ls_shift/su_mean 0.000
_refine_ls_structure_factor_coef Fsqd
_refine_ls_weighting_details 'calc w=1/[\s^2^(Fo^2^)+(0.0288P)^2^+1.1802P] where P=(Fo^2^+2Fc^2^)/3'
_refine_ls_weighting_scheme calc
_refine_ls_wR_factor_gt 0.0597
_refine_ls_wR_factor_ref 0.0600
_reflns_number_gt 3714
_reflns_number_total 3785
_reflns_threshold_expression >2sigma(I)
_cod_data_source_file nchem.1844-s9.cif
_cod_data_source_block q62b
_cod_depositor_comments
;
The following automatic conversions were performed:

'_symmetry_cell_setting' value 'Monoclinic' changed to 'monoclinic'
according to
/usr/data/users/saulius/automatic-downloads/current/Nature/lib/dictionaries/cif_core.dic
dictionary named 'cif_core.dic' version 2.4.2 from 2011-04-26.

Automatic conversion script
Id: cif_fix_values 2281 2013-09-26 08:29:07Z andrius 
;
_cod_original_sg_symbol_H-M P2(1)/c
_cod_database_code 1513780

loop_
_symmetry_equiv_pos_as_xyz
'x, y, z'
'-x, y+1/2, -z+1/2'
'-x, -y, -z'
'x, -y-1/2, z-1/2'

loop_
_atom_site_label
_atom_site_type_symbol
_atom_site_fract_x
_atom_site_fract_y
_atom_site_fract_z
_atom_site_U_iso_or_equiv
_atom_site_adp_type
_atom_site_occupancy
_atom_site_symmetry_multiplicity
_atom_site_calc_flag
_atom_site_refinement_flags
Br Br -0.561455(12) 0.089393(9) 0.126028(16) 0.02507(7) Uani 1 1 d .
O1 O 0.05384(8) 0.24506(6) 0.06931(10) 0.0185(2) Uani 1 1 d .
O2 O -0.07958(8) 0.22724(6) -0.09050(10) 0.0225(2) Uani 1 1 d .
N1 N 0.21232(9) 0.38984(7) 0.17373(13) 0.0188(2) Uani 1 1 d .
N2 N -0.09954(10) 0.19588(7) 0.13960(13) 0.0184(2) Uani 1 1 d .
H2N H -0.0752(15) 0.2063(11) 0.215(2) 0.022(5) Uiso 1 1 d .
C1 C 0.31001(11) 0.38906(9) 0.08945(15) 0.0203(3) Uani 1 1 d .
H1 H 0.3276 0.4439 0.0643 0.024 Uiso 1 1 calc R
C2 C 0.28973(12) 0.34338(9) -0.04663(15) 0.0223(3) Uani 1 1 d .
H2 H 0.3572 0.3357 -0.0987 0.027 Uiso 1 1 calc R
C3 C 0.23603(12) 0.26445(9) -0.01449(16) 0.0222(3) Uani 1 1 d .
H3A H 0.2613 0.2232 -0.0780 0.027 Uiso 1 1 calc R
H3B H 0.2505 0.2484 0.0834 0.027 Uiso 1 1 calc R
C4 C 0.11703(11) 0.28105(9) -0.03943(15) 0.0204(3) Uani 1 1 d .
H4 H 0.0950 0.2581 -0.1315 0.024 Uiso 1 1 calc R
C5 C 0.10733(12) 0.36976(9) -0.04954(15) 0.0219(3) Uani 1 1 d .
H5 H 0.0408 0.3850 -0.1015 0.026 Uiso 1 1 calc R
C6 C 0.11890(12) 0.41523(8) 0.08832(16) 0.0210(3) Uani 1 1 d .
H6 H 0.1315 0.4708 0.0627 0.025 Uiso 1 1 calc R
C7 C 0.01828(13) 0.41356(9) 0.17565(18) 0.0256(3) Uani 1 1 d .
H7A H -0.0429 0.4318 0.1178 0.031 Uiso 1 1 calc R
H7B H 0.0036 0.3594 0.2046 0.031 Uiso 1 1 calc R
C8 C 0.02942(13) 0.46477(10) 0.30539(18) 0.0308(4) Uani 1 1 d .
H8A H 0.0335 0.5201 0.2774 0.037 Uiso 1 1 calc R
H8B H -0.0335 0.4581 0.3649 0.037 Uiso 1 1 calc R
C9 C 0.12983(14) 0.44216(9) 0.38711(17) 0.0289(3) Uani 1 1 d .
H9A H 0.1414 0.4790 0.4654 0.035 Uiso 1 1 calc R
H9B H 0.1211 0.3895 0.4269 0.035 Uiso 1 1 calc R
C10 C 0.22574(13) 0.44320(9) 0.29296(16) 0.0245(3) Uani 1 1 d .
H10A H 0.2366 0.4967 0.2577 0.029 Uiso 1 1 calc R
H10B H 0.2900 0.4281 0.3480 0.029 Uiso 1 1 calc R
C11 C 0.20575(13) 0.38546(9) -0.13735(16) 0.0252(3) Uani 1 1 d .
H11A H 0.2209 0.4418 -0.1454 0.030 Uiso 1 1 calc R
H11B H 0.1990 0.3623 -0.2318 0.030 Uiso 1 1 calc R
C12 C 0.40690(12) 0.35373(9) 0.16663(17) 0.0241(3) Uani 1 1 d .
H12A H 0.3983 0.3599 0.2687 0.029 Uiso 1 1 calc R
H12B H 0.4108 0.2974 0.1459 0.029 Uiso 1 1 calc R
C13 C 0.51063(12) 0.39319(9) 0.12260(16) 0.0221(3) Uani 1 1 d .
H13A H 0.5053 0.4065 0.0221 0.027 Uiso 1 1 calc R
H13B H 0.5198 0.4422 0.1757 0.027 Uiso 1 1 calc R
C14 C 0.60798(12) 0.34199(9) 0.14762(16) 0.0227(3) Uani 1 1 d .
H14A H 0.6050 0.2977 0.0816 0.027 Uiso 1 1 calc R
H14B H 0.6057 0.3206 0.2435 0.027 Uiso 1 1 calc R
C15 C 0.71302(12) 0.38484(10) 0.12982(17) 0.0262(3) Uani 1 1 d .
H15A H 0.7723 0.3486 0.1452 0.039 Uiso 1 1 calc R
H15B H 0.7182 0.4273 0.1978 0.039 Uiso 1 1 calc R
H15C H 0.7161 0.4061 0.0350 0.039 Uiso 1 1 calc R
C16 C -0.04483(11) 0.22339(8) 0.02859(14) 0.0169(3) Uani 1 1 d .
C17 C -0.20587(11) 0.16894(8) 0.13316(14) 0.0173(3) Uani 1 1 d .
C18 C -0.25073(12) 0.13581(9) 0.01297(15) 0.0204(3) Uani 1 1 d .
H18 H -0.2094 0.1304 -0.0686 0.024 Uiso 1 1 calc R
C19 C -0.35572(12) 0.11073(9) 0.01229(15) 0.0211(3) Uani 1 1 d .
H19 H -0.3865 0.0883 -0.0696 0.025 Uiso 1 1 calc R
C20 C -0.41526(11) 0.11867(8) 0.13176(16) 0.0197(3) Uani 1 1 d .
C21 C -0.37130(12) 0.14924(9) 0.25297(15) 0.0209(3) Uani 1 1 d .
H21 H -0.4124 0.1531 0.3350 0.025 Uiso 1 1 calc R
C22 C -0.26613(12) 0.17439(8) 0.25369(15) 0.0199(3) Uani 1 1 d .
H22 H -0.2352 0.1954 0.3367 0.024 Uiso 1 1 calc R

loop_
_atom_site_aniso_label
_atom_site_aniso_U_11
_atom_site_aniso_U_22
_atom_site_aniso_U_33
_atom_site_aniso_U_23
_atom_site_aniso_U_13
_atom_site_aniso_U_12
Br 0.01908(10) 0.02888(11) 0.02724(10) -0.00062(6) 0.00073(6) -0.00427(6)
O1 0.0180(5) 0.0219(5) 0.0156(5) 0.0012(4) 0.0000(4) -0.0030(4)
O2 0.0215(5) 0.0305(6) 0.0154(5) 0.0033(4) -0.0012(4) -0.0031(4)
N1 0.0183(6) 0.0182(6) 0.0198(6) -0.0014(5) 0.0004(5) 0.0000(5)
N2 0.0198(6) 0.0234(6) 0.0120(6) -0.0005(5) -0.0020(5) -0.0023(5)
C1 0.0192(7) 0.0192(7) 0.0225(7) 0.0016(6) 0.0016(6) -0.0023(6)
C2 0.0208(7) 0.0245(8) 0.0218(7) -0.0006(6) 0.0054(6) -0.0030(6)
C3 0.0207(7) 0.0213(7) 0.0249(7) -0.0028(6) 0.0038(6) -0.0010(6)
C4 0.0211(7) 0.0237(8) 0.0165(7) 0.0008(5) 0.0028(5) -0.0043(6)
C5 0.0207(7) 0.0243(8) 0.0204(7) 0.0050(6) -0.0018(6) -0.0016(6)
C6 0.0206(7) 0.0173(7) 0.0251(8) 0.0033(5) 0.0000(6) 0.0011(5)
C7 0.0208(8) 0.0239(8) 0.0321(9) 0.0006(6) 0.0026(6) 0.0031(6)
C8 0.0308(8) 0.0237(8) 0.0381(9) -0.0045(7) 0.0111(7) 0.0036(7)
C9 0.0380(9) 0.0226(8) 0.0264(8) -0.0060(6) 0.0070(7) -0.0014(7)
C10 0.0279(8) 0.0207(8) 0.0249(8) -0.0035(6) -0.0002(6) -0.0015(6)
C11 0.0283(8) 0.0274(8) 0.0198(7) 0.0035(6) 0.0023(6) -0.0067(6)
C12 0.0204(7) 0.0236(8) 0.0284(8) 0.0027(6) 0.0004(6) -0.0006(6)
C13 0.0220(7) 0.0207(7) 0.0238(7) -0.0013(6) 0.0003(6) -0.0011(6)
C14 0.0225(7) 0.0214(7) 0.0241(7) -0.0005(6) -0.0004(6) -0.0009(6)
C15 0.0213(7) 0.0278(8) 0.0297(8) 0.0012(6) 0.0005(6) -0.0007(6)
C16 0.0184(7) 0.0149(6) 0.0174(7) -0.0007(5) -0.0002(5) 0.0013(5)
C17 0.0190(7) 0.0153(7) 0.0176(7) 0.0022(5) -0.0003(5) 0.0003(5)
C18 0.0239(7) 0.0205(7) 0.0168(7) -0.0003(5) 0.0020(5) -0.0016(6)
C19 0.0246(7) 0.0203(7) 0.0183(7) -0.0006(5) -0.0019(6) -0.0028(6)
C20 0.0182(7) 0.0174(7) 0.0234(7) 0.0030(5) -0.0004(5) -0.0010(5)
C21 0.0227(7) 0.0214(7) 0.0186(7) 0.0010(5) 0.0037(6) 0.0000(6)
C22 0.0230(7) 0.0213(7) 0.0153(6) 0.0000(5) -0.0009(5) -0.0011(6)

loop_
_atom_type_symbol
_atom_type_description
_atom_type_scat_dispersion_real
_atom_type_scat_dispersion_imag
_atom_type_scat_source
C C 0.0181 0.0091 'International Tables Vol C Tables 4.2.6.8 and 6.1.1.4'
H H 0.0000 0.0000 'International Tables Vol C Tables 4.2.6.8 and 6.1.1.4'
N N 0.0311 0.0180 'International Tables Vol C Tables 4.2.6.8 and 6.1.1.4'
O O 0.0492 0.0322 'International Tables Vol C Tables 4.2.6.8 and 6.1.1.4'
Br Br -0.6763 1.2805 'International Tables Vol C Tables 4.2.6.8 and 6.1.1.4'

loop_
_geom_angle_atom_site_label_1
_geom_angle_atom_site_label_2
_geom_angle_atom_site_label_3
_geom_angle
C16 O1 C4 114.96(11)
C10 N1 C1 110.10(11)
C10 N1 C6 108.77(12)
C1 N1 C6 110.97(11)
C16 N2 C17 124.77(12)
C16 N2 H2N 115.9(13)
C17 N2 H2N 117.3(13)
N1 C1 C12 113.51(12)
N1 C1 C2 109.85(12)
C12 C1 C2 108.80(12)
N1 C1 H1 108.2
C12 C1 H1 108.2
C2 C1 H1 108.2
C11 C2 C1 109.84(12)
C11 C2 C3 103.17(12)
C1 C2 C3 110.21(12)
C11 C2 H2 111.1
C1 C2 H2 111.1
C3 C2 H2 111.1
C4 C3 C2 103.45(12)
C4 C3 H3A 111.1
C2 C3 H3A 111.1
C4 C3 H3B 111.1
C2 C3 H3B 111.1
H3A C3 H3B 109.0
O1 C4 C5 115.06(12)
O1 C4 C3 110.58(12)
C5 C4 C3 105.70(12)
O1 C4 H4 108.4
C5 C4 H4 108.4
C3 C4 H4 108.4
C11 C5 C4 98.39(12)
C11 C5 C6 108.45(12)
C4 C5 C6 116.46(12)
C11 C5 H5 110.9
C4 C5 H5 110.9
C6 C5 H5 110.9
N1 C6 C7 110.33(12)
N1 C6 C5 112.59(12)
C7 C6 C5 113.16(13)
N1 C6 H6 106.8
C7 C6 H6 106.8
C5 C6 H6 106.8
C8 C7 C6 111.68(13)
C8 C7 H7A 109.3
C6 C7 H7A 109.3
C8 C7 H7B 109.3
C6 C7 H7B 109.3
H7A C7 H7B 107.9
C9 C8 C7 109.45(13)
C9 C8 H8A 109.8
C7 C8 H8A 109.8
C9 C8 H8B 109.8
C7 C8 H8B 109.8
H8A C8 H8B 108.2
C10 C9 C8 110.59(13)
C10 C9 H9A 109.5
C8 C9 H9A 109.5
C10 C9 H9B 109.5
C8 C9 H9B 109.5
H9A C9 H9B 108.1
N1 C10 C9 111.84(12)
N1 C10 H10A 109.2
C9 C10 H10A 109.2
N1 C10 H10B 109.2
C9 C10 H10B 109.2
H10A C10 H10B 107.9
C5 C11 C2 99.22(11)
C5 C11 H11A 111.9
C2 C11 H11A 111.9
C5 C11 H11B 111.9
C2 C11 H11B 111.9
H11A C11 H11B 109.6
C13 C12 C1 111.24(12)
C13 C12 H12A 109.4
C1 C12 H12A 109.4
C13 C12 H12B 109.4
C1 C12 H12B 109.4
H12A C12 H12B 108.0
C14 C13 C12 112.64(13)
C14 C13 H13A 109.1
C12 C13 H13A 109.1
C14 C13 H13B 109.1
C12 C13 H13B 109.1
H13A C13 H13B 107.8
C13 C14 C15 113.44(13)
C13 C14 H14A 108.9
C15 C14 H14A 108.9
C13 C14 H14B 108.9
C15 C14 H14B 108.9
H14A C14 H14B 107.7
C14 C15 H15A 109.5
C14 C15 H15B 109.5
H15A C15 H15B 109.5
C14 C15 H15C 109.5
H15A C15 H15C 109.5
H15B C15 H15C 109.5
O2 C16 O1 124.74(13)
O2 C16 N2 124.98(13)
O1 C16 N2 110.27(12)
C18 C17 C22 119.51(13)
C18 C17 N2 122.50(13)
C22 C17 N2 117.96(13)
C19 C18 C17 120.06(13)
C19 C18 H18 120.0
C17 C18 H18 120.0
C20 C19 C18 119.58(14)
C20 C19 H19 120.2
C18 C19 H19 120.2
C21 C20 C19 121.18(13)
C21 C20 Br 119.73(11)
C19 C20 Br 119.07(11)
C20 C21 C22 119.24(13)
C20 C21 H21 120.4
C22 C21 H21 120.4
C21 C22 C17 120.37(13)
C21 C22 H22 119.8
C17 C22 H22 119.8

loop_
_geom_bond_atom_site_label_1
_geom_bond_atom_site_label_2
_geom_bond_distance
Br C20 1.9051(14)
O1 C16 1.3457(17)
O1 C4 1.4586(16)
O2 C16 1.2148(18)
N1 C10 1.4716(19)
N1 C1 1.4816(18)
N1 C6 1.4840(19)
N2 C16 1.3610(19)
N2 C17 1.4147(19)
N2 H2N 0.80(2)
C1 C12 1.538(2)
C1 C2 1.538(2)
C1 H1 1.0000
C2 C11 1.535(2)
C2 C3 1.549(2)
C2 H2 1.0000
C3 C4 1.537(2)
C3 H3A 0.9900
C3 H3B 0.9900
C4 C5 1.534(2)
C4 H4 1.0000
C5 C11 1.532(2)
C5 C6 1.538(2)
C5 H5 1.0000
C6 C7 1.529(2)
C6 H6 1.0000
C7 C8 1.527(2)
C7 H7A 0.9900
C7 H7B 0.9900
C8 C9 1.523(3)
C8 H8A 0.9900
C8 H8B 0.9900
C9 C10 1.518(2)
C9 H9A 0.9900
C9 H9B 0.9900
C10 H10A 0.9900
C10 H10B 0.9900
C11 H11A 0.9900
C11 H11B 0.9900
C12 C13 1.536(2)
C12 H12A 0.9900
C12 H12B 0.9900
C13 C14 1.523(2)
C13 H13A 0.9900
C13 H13B 0.9900
C14 C15 1.524(2)
C14 H14A 0.9900
C14 H14B 0.9900
C15 H15A 0.9800
C15 H15B 0.9800
C15 H15C 0.9800
C17 C18 1.393(2)
C17 C22 1.395(2)
C18 C19 1.388(2)
C18 H18 0.9500
C19 C20 1.385(2)
C19 H19 0.9500
C20 C21 1.380(2)
C21 C22 1.391(2)
C21 H21 0.9500
C22 H22 0.9500

loop_
_geom_hbond_atom_site_label_D
_geom_hbond_atom_site_label_H
_geom_hbond_atom_site_label_A
_geom_hbond_distance_DH
_geom_hbond_distance_HA
_geom_hbond_distance_DA
_geom_hbond_angle_DHA
_geom_hbond_site_symmetry_A
N2 H2N O2 0.80(2) 2.18(2) 2.9085(16) 150.6(18) 4_566

loop_
_geom_torsion_atom_site_label_1
_geom_torsion_atom_site_label_2
_geom_torsion_atom_site_label_3
_geom_torsion_atom_site_label_4
_geom_torsion
C10 N1 C1 C12 66.65(15)
C6 N1 C1 C12 -172.88(12)
C10 N1 C1 C2 -171.31(12)
C6 N1 C1 C2 -50.83(15)
N1 C1 C2 C11 64.60(15)
C12 C1 C2 C11 -170.59(12)
N1 C1 C2 C3 -48.42(16)
C12 C1 C2 C3 76.39(14)
C11 C2 C3 C4 -20.82(14)
C1 C2 C3 C4 96.41(14)
C16 O1 C4 C5 90.48(14)
C16 O1 C4 C3 -149.88(12)
C2 C3 C4 O1 -138.00(12)
C2 C3 C4 C5 -12.86(14)
O1 C4 C5 C11 163.68(12)
C3 C4 C5 C11 41.37(14)
O1 C4 C5 C6 48.17(17)
C3 C4 C5 C6 -74.14(15)
C10 N1 C6 C7 -60.30(15)
C1 N1 C6 C7 178.44(12)
C10 N1 C6 C5 172.22(12)
C1 N1 C6 C5 50.96(15)
C11 C5 C6 N1 -62.38(15)
C4 C5 C6 N1 47.37(17)
C11 C5 C6 C7 171.66(12)
C4 C5 C6 C7 -78.60(16)
N1 C6 C7 C8 57.64(16)
C5 C6 C7 C8 -175.20(13)
C6 C7 C8 C9 -53.31(18)
C7 C8 C9 C10 53.01(17)
C1 N1 C10 C9 -176.61(13)
C6 N1 C10 C9 61.60(16)
C8 C9 C10 N1 -58.68(17)
C4 C5 C11 C2 -53.49(13)
C6 C5 C11 C2 68.11(14)
C1 C2 C11 C5 -70.76(14)
C3 C2 C11 C5 46.73(14)
N1 C1 C12 C13 -147.05(12)
C2 C1 C12 C13 90.32(15)
C1 C12 C13 C14 -156.93(13)
C12 C13 C14 C15 -169.54(13)
C4 O1 C16 O2 5.06(19)
C4 O1 C16 N2 -175.54(11)
C17 N2 C16 O2 -1.2(2)
C17 N2 C16 O1 179.41(12)
C16 N2 C17 C18 28.9(2)
C16 N2 C17 C22 -152.70(14)
C22 C17 C18 C19 2.0(2)
N2 C17 C18 C19 -179.65(13)
C17 C18 C19 C20 -0.2(2)
C18 C19 C20 C21 -1.7(2)
C18 C19 C20 Br 176.50(11)
C19 C20 C21 C22 1.8(2)
Br C20 C21 C22 -176.48(11)
C20 C21 C22 C17 0.1(2)
C18 C17 C22 C21 -2.0(2)
N2 C17 C22 C21 179.59(13)
